data_4339815
loop_
_publ_author_name
'Lu, Connie C.'
'Bill, Eckhard'
'Weyherm\"uller, Thomas'
'Bothe, Eberhard'
'Wieghardt, Karl'

_publ_section_title
;
 The monoanionic pi-radical redox state of alpha-iminoketones in
 bis(ligand)metal complexes of nickel and cobalt.
;
_journal_issue 19
_journal_name_full 'Inorganic chemistry'
_journal_page_first 7880
_journal_page_last 7889
_journal_paper_doi 10.1021/ic7008094
_journal_volume 46
_journal_year 2007
_chemical_formula_sum 'C24 H30 N2 Ni O2'
_chemical_formula_weight 437.21
_chemical_name_systematic
; 
 ? 
;
_space_group_IT_number 60
_symmetry_cell_setting orthorhombic
_symmetry_space_group_name_Hall '-P 2n 2ab'
_symmetry_space_group_name_H-M 'P b c n'
_atom_sites_solution_hydrogens geom
_atom_sites_solution_primary direct
_atom_sites_solution_secondary difmap
_audit_creation_method SHELXL-97
_cell_angle_alpha 90.00
_cell_angle_beta 90.00
_cell_angle_gamma 90.00
_cell_formula_units_Z 4
_cell_length_a 10.2304(3)
_cell_length_b 11.0782(3)
_cell_length_c 18.7722(5)
_cell_measurement_temperature 100(2)
_cell_volume 2127.54(10)
_computing_cell_refinement 'Bruker AXS Collect Software'
_computing_data_collection 'Bruker AXS Collect Software'
_computing_data_reduction 'Bruker AXS Collect Software'
_computing_structure_refinement 'SHELXL-97 (Sheldrick, 1997)'
_computing_structure_solution 'SHELXS-97 (Sheldrick, 1990)'
_diffrn_ambient_temperature 100(2)
_diffrn_measured_fraction_theta_full 0.999
_diffrn_measured_fraction_theta_max 0.999
_diffrn_measurement_device_type 'Nonius Kappa-CCD'
_diffrn_measurement_method ' frames at 1.0 deg stepwise rotation in omega and phi, sec./frae'
_diffrn_radiation_monochromator graphite
_diffrn_radiation_source 'rotating anode'
_diffrn_radiation_type MoK\a
_diffrn_radiation_wavelength 0.71073
_diffrn_reflns_av_R_equivalents 0.0538
_diffrn_reflns_av_sigmaI/netI 0.0230
_diffrn_reflns_limit_h_max 16
_diffrn_reflns_limit_h_min -18
_diffrn_reflns_limit_k_max 20
_diffrn_reflns_limit_k_min -20
_diffrn_reflns_limit_l_max 33
_diffrn_reflns_limit_l_min -33
_diffrn_reflns_number 73884
_diffrn_reflns_theta_full 40.00
_diffrn_reflns_theta_max 40.00
_diffrn_reflns_theta_min 2.92
_exptl_absorpt_coefficient_mu 0.934
_exptl_absorpt_correction_T_max 1
_exptl_absorpt_correction_T_min 0.7283
_exptl_absorpt_correction_type multi-scan
_exptl_crystal_colour 'dark purple'
_exptl_crystal_density_diffrn 1.365
_exptl_crystal_density_method 'not measured'
_exptl_crystal_description 'transparent parallelepiped'
_exptl_crystal_F_000 928
_exptl_crystal_size_max 0.43
_exptl_crystal_size_mid 0.32
_exptl_crystal_size_min 0.06
_refine_diff_density_max 0.556
_refine_diff_density_min -0.466
_refine_diff_density_rms 0.068
_refine_ls_extinction_method none
_refine_ls_goodness_of_fit_ref 1.084
_refine_ls_hydrogen_treatment mixed
_refine_ls_matrix_type full
_refine_ls_number_parameters 135
_refine_ls_number_reflns 6587
_refine_ls_number_restraints 0
_refine_ls_restrained_S_all 1.084
_refine_ls_R_factor_all 0.0446
_refine_ls_R_factor_gt 0.0350
_refine_ls_shift/su_max 0.001
_refine_ls_shift/su_mean 0.000
_refine_ls_structure_factor_coef Fsqd
_refine_ls_weighting_details 'calc w=1/[\s^2^(Fo^2^)+(0.0303P)^2^+0.9995P] where P=(Fo^2^+2Fc^2^)/3'
_refine_ls_weighting_scheme calc
_refine_ls_wR_factor_gt 0.0784
_refine_ls_wR_factor_ref 0.0824
_reflns_number_gt 5666
_reflns_number_total 6587
_reflns_threshold_expression >2sigma(I)
_cod_data_source_file ic7008094-file001.cif
_cod_data_source_block complex1
_cod_depositor_comments
;
The following automatic conversions were performed:

'_symmetry_cell_setting' value 'Orthorhombic' changed to
'orthorhombic' according to
/usr/data/users/saulius/automatic-downloads/retrospective/ACS/lib/dictionaries/cif_core.dic
dictionary named 'cif_core.dic' version 2.4.2 from
2011-04-26.

'_exptl_absorpt_correction_type' value 'Multi-Scan'
changed to 'multi-scan' according to
/usr/data/users/saulius/automatic-downloads/retrospective/ACS/lib/dictionaries/cif_core.dic
dictionary named 'cif_core.dic' version 2.4.2 from 2011-04-26.

Automatic conversion script
Id: cif_fix_values 2281 2013-09-26 08:29:07Z andrius 
;
_cod_original_sg_symbol_H-M Pbcn
_cod_database_code 4339815

loop_
_symmetry_equiv_pos_as_xyz
'x, y, z'
'-x+1/2, -y+1/2, z+1/2'
'-x, y, -z+1/2'
'x+1/2, -y+1/2, -z'
'-x, -y, -z'
'x-1/2, y-1/2, -z-1/2'
'x, -y, z-1/2'
'-x-1/2, y-1/2, z'

loop_
_atom_site_label
_atom_site_type_symbol
_atom_site_fract_x
_atom_site_fract_y
_atom_site_fract_z
_atom_site_U_iso_or_equiv
_atom_site_adp_type
_atom_site_occupancy
_atom_site_symmetry_multiplicity
_atom_site_calc_flag
_atom_site_refinement_flags
Ni1 Ni 0.5000 0.039001(13) 0.7500 0.01034(3) Uani 1 2 d S
O1 O 0.58225(6) 0.12401(5) 0.67195(3) 0.01276(9) Uani 1 1 d .
C2 C 0.70308(7) 0.09395(6) 0.66352(4) 0.01049(10) Uani 1 1 d .
C3 C 0.75444(7) 0.00903(7) 0.71235(4) 0.01104(11) Uani 1 1 d .
H3 H 0.8424 -0.0182 0.7102 0.013 Uiso 1 1 calc R
N4 N 0.67124(7) -0.02961(6) 0.76109(3) 0.01047(10) Uani 1 1 d .
C5 C 0.71397(8) -0.11128(7) 0.81914(4) 0.01241(11) Uani 1 1 d .
C6 C 0.69667(10) -0.04207(9) 0.88904(4) 0.01931(15) Uani 1 1 d .
H6A H 0.7537 0.0290 0.8890 0.029 Uiso 1 1 calc R
H6B H 0.7197 -0.0946 0.9291 0.029 Uiso 1 1 calc R
H6C H 0.6054 -0.0163 0.8937 0.029 Uiso 1 1 calc R
C7 C 0.62330(10) -0.22052(8) 0.81841(5) 0.01941(15) Uani 1 1 d .
H7A H 0.5327 -0.1937 0.8247 0.029 Uiso 1 1 calc R
H7B H 0.6471 -0.2753 0.8573 0.029 Uiso 1 1 calc R
H7C H 0.6318 -0.2628 0.7728 0.029 Uiso 1 1 calc R
C8 C 0.85522(9) -0.15371(9) 0.81201(5) 0.02004(16) Uani 1 1 d .
H8A H 0.8665 -0.1954 0.7664 0.030 Uiso 1 1 calc R
H8B H 0.8760 -0.2092 0.8511 0.030 Uiso 1 1 calc R
H8C H 0.9139 -0.0839 0.8140 0.030 Uiso 1 1 calc R
C9 C 0.78186(7) 0.15319(7) 0.60864(4) 0.01076(11) Uani 1 1 d .
C10 C 0.74570(8) 0.26800(7) 0.58471(4) 0.01378(12) Uani 1 1 d .
H10 H 0.6691 0.3050 0.6032 0.017 Uiso 1 1 calc R
C11 C 0.82045(9) 0.32849(8) 0.53431(4) 0.01626(13) Uani 1 1 d .
H11 H 0.7957 0.4071 0.5193 0.020 Uiso 1 1 calc R
C12 C 0.93151(9) 0.27430(8) 0.50580(4) 0.01572(13) Uani 1 1 d .
H12 H 0.9823 0.3153 0.4710 0.019 Uiso 1 1 calc R
C13 C 0.96742(8) 0.15951(8) 0.52876(4) 0.01498(13) Uani 1 1 d .
H13 H 1.0427 0.1218 0.5092 0.018 Uiso 1 1 calc R
C14 C 0.89419(8) 0.09967(7) 0.58004(4) 0.01288(12) Uani 1 1 d .
H14 H 0.9205 0.0219 0.5958 0.015 Uiso 1 1 calc R

loop_
_atom_site_aniso_label
_atom_site_aniso_U_11
_atom_site_aniso_U_22
_atom_site_aniso_U_33
_atom_site_aniso_U_23
_atom_site_aniso_U_13
_atom_site_aniso_U_12
Ni1 0.00788(5) 0.01119(6) 0.01193(6) 0.000 0.00258(4) 0.000
O1 0.0093(2) 0.0143(2) 0.0146(2) 0.00231(17) 0.00212(17) 0.00124(18)
C2 0.0096(2) 0.0113(2) 0.0105(2) 0.00026(19) 0.0015(2) -0.0001(2)
C3 0.0092(2) 0.0128(3) 0.0111(2) 0.0007(2) 0.0020(2) 0.0008(2)
N4 0.0108(2) 0.0105(2) 0.0101(2) 0.00055(17) 0.00134(17) 0.00053(18)
C5 0.0130(3) 0.0134(3) 0.0108(2) 0.0016(2) 0.0015(2) 0.0019(2)
C6 0.0249(4) 0.0216(4) 0.0114(3) -0.0010(3) 0.0008(3) 0.0035(3)
C7 0.0226(4) 0.0147(3) 0.0209(3) 0.0047(3) -0.0002(3) -0.0023(3)
C8 0.0151(3) 0.0271(4) 0.0180(3) 0.0065(3) 0.0017(3) 0.0074(3)
C9 0.0103(3) 0.0121(3) 0.0099(2) 0.00045(19) 0.0008(2) -0.0008(2)
C10 0.0130(3) 0.0141(3) 0.0142(3) 0.0026(2) 0.0017(2) 0.0016(2)
C11 0.0174(3) 0.0159(3) 0.0154(3) 0.0051(2) 0.0017(3) -0.0001(3)
C12 0.0158(3) 0.0186(3) 0.0127(3) 0.0024(2) 0.0026(2) -0.0028(3)
C13 0.0135(3) 0.0178(3) 0.0137(3) -0.0004(2) 0.0039(2) -0.0012(2)
C14 0.0124(3) 0.0131(3) 0.0132(3) 0.0003(2) 0.0028(2) 0.0003(2)

loop_
_atom_type_symbol
_atom_type_description
_atom_type_scat_dispersion_real
_atom_type_scat_dispersion_imag
_atom_type_scat_source
C C 0.0033 0.0016 'International Tables Vol C Tables 4.2.6.8 and 6.1.1.4'
H H 0.0000 0.0000 'International Tables Vol C Tables 4.2.6.8 and 6.1.1.4'
N N 0.0061 0.0033 'International Tables Vol C Tables 4.2.6.8 and 6.1.1.4'
O O 0.0106 0.0060 'International Tables Vol C Tables 4.2.6.8 and 6.1.1.4'
Ni Ni 0.3393 1.1124 'International Tables Vol C Tables 4.2.6.8 and 6.1.1.4'

loop_
_geom_angle_atom_site_label_1
_geom_angle_atom_site_label_2
_geom_angle_atom_site_label_3
_geom_angle
_geom_angle_site_symmetry_1
_geom_angle_site_symmetry_3
N4 Ni1 N4 133.38(4) 3_656 .
N4 Ni1 O1 120.48(3) 3_656 .
N4 Ni1 O1 82.99(3) . .
N4 Ni1 O1 83.00(3) 3_656 3_656
N4 Ni1 O1 120.48(3) . 3_656
O1 Ni1 O1 121.73(4) . 3_656
C2 O1 Ni1 112.59(5) . .
O1 C2 C3 116.62(6) . .
O1 C2 C9 119.90(7) . .
C3 C2 C9 123.35(7) . .
N4 C3 C2 115.15(7) . .
C3 N4 C5 121.14(6) . .
C3 N4 Ni1 112.60(5) . .
C5 N4 Ni1 126.16(5) . .
N4 C5 C7 107.36(7) . .
N4 C5 C8 113.76(6) . .
C7 C5 C8 109.32(7) . .
N4 C5 C6 106.89(6) . .
C7 C5 C6 109.58(7) . .
C8 C5 C6 109.83(7) . .
C10 C9 C14 118.62(7) . .
C10 C9 C2 119.22(7) . .
C14 C9 C2 122.15(7) . .
C11 C10 C9 120.79(7) . .
C10 C11 C12 120.21(8) . .
C11 C12 C13 119.36(7) . .
C14 C13 C12 120.57(8) . .
C13 C14 C9 120.43(7) . .

loop_
_geom_bond_atom_site_label_1
_geom_bond_atom_site_label_2
_geom_bond_distance
_geom_bond_site_symmetry_2
Ni1 N4 1.9210(7) 3_656
Ni1 N4 1.9210(7) .
Ni1 O1 1.9342(6) .
Ni1 O1 1.9343(6) 3_656
O1 C2 1.2900(9) .
C2 C3 1.4147(10) .
C2 C9 1.4633(10) .
C3 N4 1.3210(9) .
N4 C5 1.4823(10) .
C5 C7 1.5248(12) .
C5 C8 1.5255(12) .
C5 C6 1.5300(11) .
C9 C10 1.3987(11) .
C9 C14 1.4001(11) .
C10 C11 1.3889(11) .
C11 C12 1.3920(12) .
C12 C13 1.3921(12) .
C13 C14 1.3883(11) .
